data_7108718
loop_
_publ_author_name
'Ji-Dong Leng'
'Jun-Liang Liu'
'Yan-Zhen Zheng'
'Liviu Ungur'
'Liviu F. Chibotaru'
'Fu-Sheng Guo'
'Ming-Liang Tong'

_publ_section_title
;
 Relaxations in heterolanthanide dinuclear single-molecule magnets
;
_journal_name_full Chem.Commun.
_journal_page_first 158
_journal_paper_doi 10.1039/c2cc37036k
_journal_volume 49
_journal_year 2013
_chemical_formula_sum 'C16 H30 Cl4 N2 O7 Yb2'
_chemical_formula_weight 850.30
_chemical_name_systematic
;
?
;
_space_group_IT_number 12
_symmetry_space_group_name_Hall '-C 2y'
_symmetry_space_group_name_H-M 'C 1 2/m 1'
_atom_sites_solution_hydrogens geom
_atom_sites_solution_primary direct
_atom_sites_solution_secondary difmap
_audit_creation_method SHELXL-97
_cell_angle_alpha 90.00
_cell_angle_beta 97.534(2)
_cell_angle_gamma 90.00
_cell_formula_units_Z 2
_cell_length_a 15.378(3)
_cell_length_b 9.2501(16)
_cell_length_c 8.8674(16)
_cell_measurement_temperature 123(2)
_cell_volume 1250.5(4)
_computing_structure_refinement 'SHELXL-97 (Sheldrick, 1997)'
_computing_structure_solution 'SHELXS-97 (Sheldrick, 1990)'
_diffrn_ambient_temperature 123(2)
_diffrn_measured_fraction_theta_full 0.992
_diffrn_measured_fraction_theta_max 0.992
_diffrn_radiation_monochromator graphite
_diffrn_radiation_source 'fine-focus sealed tube'
_diffrn_radiation_type MoK\a
_diffrn_radiation_wavelength 0.71073
_diffrn_reflns_av_R_equivalents 0.0184
_diffrn_reflns_av_sigmaI/netI 0.0217
_diffrn_reflns_limit_h_max 18
_diffrn_reflns_limit_h_min -17
_diffrn_reflns_limit_k_max 11
_diffrn_reflns_limit_k_min -11
_diffrn_reflns_limit_l_max 9
_diffrn_reflns_limit_l_min -10
_diffrn_reflns_number 3500
_diffrn_reflns_theta_full 26.00
_diffrn_reflns_theta_max 26.00
_diffrn_reflns_theta_min 2.58
_exptl_absorpt_coefficient_mu 7.898
_exptl_absorpt_correction_T_max 0.5056
_exptl_absorpt_correction_T_min 0.2878
_exptl_absorpt_correction_type empirical
_exptl_crystal_density_diffrn 2.258
_exptl_crystal_density_method 'not measured'
_exptl_crystal_F_000 808
_exptl_crystal_size_max 0.21
_exptl_crystal_size_mid 0.17
_exptl_crystal_size_min 0.10
_refine_diff_density_max 0.748
_refine_diff_density_min -1.071
_refine_diff_density_rms 0.129
_refine_ls_extinction_method none
_refine_ls_goodness_of_fit_ref 1.112
_refine_ls_hydrogen_treatment constr
_refine_ls_matrix_type full
_refine_ls_number_parameters 97
_refine_ls_number_reflns 1301
_refine_ls_number_restraints 0
_refine_ls_restrained_S_all 1.112
_refine_ls_R_factor_all 0.0196
_refine_ls_R_factor_gt 0.0190
_refine_ls_shift/su_max 0.002
_refine_ls_shift/su_mean 0.000
_refine_ls_structure_factor_coef Fsqd
_refine_ls_weighting_details 'calc w=1/[\s^2^(Fo^2^)+(0.0291P)^2^+2.2487P] where P=(Fo^2^+2Fc^2^)/3'
_refine_ls_weighting_scheme calc
_refine_ls_wR_factor_gt 0.0492
_refine_ls_wR_factor_ref 0.0495
_reflns_number_gt 1271
_reflns_number_total 1301
_reflns_threshold_expression >2sigma(I)
_cod_data_source_file c2cc37036k.txt
_cod_data_source_block 3
_cod_original_sg_symbol_H-M C2/m
_cod_database_code 7108718

loop_
_symmetry_equiv_pos_as_xyz
'x, y, z'
'-x, y, -z'
'x+1/2, y+1/2, z'
'-x+1/2, y+1/2, -z'
'-x, -y, -z'
'x, -y, z'
'-x+1/2, -y+1/2, -z'
'x+1/2, -y+1/2, z'

loop_
_atom_site_label
_atom_site_type_symbol
_atom_site_fract_x
_atom_site_fract_y
_atom_site_fract_z
_atom_site_U_iso_or_equiv
_atom_site_adp_type
_atom_site_occupancy
_atom_site_symmetry_multiplicity
_atom_site_calc_flag
_atom_site_refinement_flags
_atom_site_disorder_assembly
_atom_site_disorder_group
Yb1 Yb 0.384843(12) 0.0000 1.02364(2) 0.01431(9) Uani 1 2 d S . .
Cl1 Cl 0.37122(7) 0.23132(13) 1.19367(12) 0.0403(3) Uani 1 1 d . A .
O1 O 0.4784(2) 0.0000 0.8592(4) 0.0147(7) Uani 1 2 d S . .
O2 O 0.31937(15) 0.1566(3) 0.8370(3) 0.0191(5) Uani 1 1 d . A .
H2O H 0.2671 0.1864 0.8283 0.023 Uiso 1 1 d R . .
C1 C 0.4617(3) 0.0000 0.6957(5) 0.0177(10) Uani 1 2 d S . .
H1 H 0.5194 0.0000 0.6554 0.021 Uiso 1 2 calc SR A .
C2 C 0.4124(2) 0.1357(4) 0.6391(4) 0.0203(7) Uani 1 1 d . A .
H2A H 0.4434 0.2210 0.6874 0.024 Uiso 1 1 calc R . .
H2B H 0.4128 0.1439 0.5278 0.024 Uiso 1 1 calc R . .
C3 C 0.3181(2) 0.1376(4) 0.6725(4) 0.0191(7) Uani 1 1 d . . .
H3 H 0.2873 0.2220 0.6191 0.023 Uiso 1 1 calc R A .
C4 C 0.2694(3) 0.0000 0.6182(6) 0.0201(10) Uani 1 2 d S . .
H4A H 0.2595 0.0000 0.5056 0.024 Uiso 1 2 calc SR . .
H4B H 0.2113 0.0000 0.6549 0.024 Uiso 1 2 calc SR . .
N1 N 0.2297(3) 0.0000 1.0508(5) 0.0310(10) Uani 0.50 2 d SP A 1
C5 C 0.1540(6) 0.0000 1.0526(12) 0.019(2) Uani 0.50 2 d SP A 1
C6 C 0.0576(7) 0.0000 1.0445(15) 0.035(3) Uani 0.50 2 d SP . 1
H6A H 0.0385 0.0000 1.1431 0.053 Uiso 0.50 2 d SPR . 1
H6B H 0.0360 0.0844 0.9898 0.053 Uiso 0.50 1 d PR . 1
O1W O 0.2297(3) 0.0000 1.0508(5) 0.0310(10) Uani 0.50 2 d SP A 2
H1WA H 0.2204 0.0000 1.1477 0.037 Uiso 0.50 2 d SPR A 2
H1WB H 0.2131 -0.0732 1.0042 0.037 Uiso 0.25 1 d PR A 2
N2 N 0.1223(7) 0.0000 1.2848(11) 0.029(2) Uani 0.50 2 d SP . .
C7 C 0.0708(7) 0.0000 1.3666(12) 0.024(2) Uani 0.50 2 d SP . .
C8 C 0.004(2) 0.0000 1.4718(19) 0.039(5) Uani 0.50 2 d SP . .
H8A H -0.0284 -0.0813 1.4294 0.059 Uiso 0.50 1 d PR . .
H8B H 0.0236 0.0000 1.5788 0.059 Uiso 0.50 2 d SPR . .

loop_
_atom_site_aniso_label
_atom_site_aniso_U_11
_atom_site_aniso_U_22
_atom_site_aniso_U_33
_atom_site_aniso_U_23
_atom_site_aniso_U_13
_atom_site_aniso_U_12
Yb1 0.01056(13) 0.02084(14) 0.01143(13) 0.000 0.00112(8) 0.000
Cl1 0.0262(5) 0.0588(7) 0.0320(5) -0.0260(5) -0.0104(4) 0.0231(5)
O1 0.0126(16) 0.0186(16) 0.0120(16) 0.000 -0.0011(12) 0.000
O2 0.0143(11) 0.0251(13) 0.0176(12) -0.0021(10) 0.0004(9) 0.0058(10)
C1 0.013(2) 0.031(3) 0.010(2) 0.000 0.0031(17) 0.000
C2 0.0187(17) 0.0282(19) 0.0137(17) 0.0036(14) 0.0010(13) -0.0032(15)
C3 0.0182(17) 0.0236(18) 0.0142(17) 0.0051(14) -0.0027(13) 0.0008(14)
C4 0.015(2) 0.030(3) 0.015(2) 0.000 -0.0003(18) 0.000
N1 0.014(2) 0.060(3) 0.018(2) 0.000 0.0013(16) 0.000
C5 0.013(5) 0.024(5) 0.022(5) 0.000 0.007(4) 0.000
C6 0.014(5) 0.046(7) 0.045(8) 0.000 0.003(5) 0.000
O1W 0.014(2) 0.060(3) 0.018(2) 0.000 0.0013(16) 0.000
N2 0.036(5) 0.026(5) 0.028(5) 0.000 0.006(4) 0.000
C7 0.028(6) 0.017(5) 0.026(6) 0.000 0.001(5) 0.000
C8 0.050(10) 0.048(7) 0.021(15) 0.000 0.005(12) 0.000

loop_
_atom_type_symbol
_atom_type_description
_atom_type_scat_dispersion_real
_atom_type_scat_dispersion_imag
_atom_type_scat_source
C C 0.0033 0.0016 'International Tables Vol C Tables 4.2.6.8 and 6.1.1.4'
H H 0.0000 0.0000 'International Tables Vol C Tables 4.2.6.8 and 6.1.1.4'
N N 0.0061 0.0033 'International Tables Vol C Tables 4.2.6.8 and 6.1.1.4'
O O 0.0106 0.0060 'International Tables Vol C Tables 4.2.6.8 and 6.1.1.4'
Cl Cl 0.1484 0.1585 'International Tables Vol C Tables 4.2.6.8 and 6.1.1.4'
Yb Yb -0.3850 5.5486 'International Tables Vol C Tables 4.2.6.8 and 6.1.1.4'

loop_
_geom_angle_atom_site_label_1
_geom_angle_atom_site_label_2
_geom_angle_atom_site_label_3
_geom_angle
_geom_angle_site_symmetry_1
_geom_angle_site_symmetry_3
O1 Yb1 O1 69.19(13) . 5_657
O1 Yb1 O2 77.64(9) . 6
O1 Yb1 O2 128.89(8) 5_657 6
O1 Yb1 O2 77.64(9) . .
O1 Yb1 O2 128.89(8) 5_657 .
O2 Yb1 O2 76.98(12) 6 .
O1 Yb1 N1 144.07(13) . .
O1 Yb1 N1 146.74(12) 5_657 .
O2 Yb1 N1 74.43(9) 6 .
O2 Yb1 N1 74.43(9) . .
O1 Yb1 Cl1 119.39(4) . .
O1 Yb1 Cl1 82.77(5) 5_657 .
O2 Yb1 Cl1 148.31(6) 6 .
O2 Yb1 Cl1 80.94(6) . .
N1 Yb1 Cl1 77.94(6) . .
O1 Yb1 Cl1 119.39(4) . 6
O1 Yb1 Cl1 82.77(5) 5_657 6
O2 Yb1 Cl1 80.94(6) 6 6
O2 Yb1 Cl1 148.31(6) . 6
N1 Yb1 Cl1 77.94(6) . 6
Cl1 Yb1 Cl1 108.19(6) . 6
O1 Yb1 C1 92.06(12) . 5_657
O1 Yb1 C1 22.87(12) 5_657 5_657
O2 Yb1 C1 139.47(7) 6 5_657
O2 Yb1 C1 139.47(7) . 5_657
N1 Yb1 C1 123.87(13) . 5_657
Cl1 Yb1 C1 70.21(5) . 5_657
Cl1 Yb1 C1 70.21(5) 6 5_657
O1 Yb1 Yb1 34.97(8) . 5_657
O1 Yb1 Yb1 34.22(8) 5_657 5_657
O2 Yb1 Yb1 104.84(6) 6 5_657
O2 Yb1 Yb1 104.84(6) . 5_657
N1 Yb1 Yb1 179.04(10) . 5_657
Cl1 Yb1 Yb1 102.60(2) . 5_657
Cl1 Yb1 Yb1 102.60(2) 6 5_657
C1 Yb1 Yb1 57.09(8) 5_657 5_657
O1 Yb1 H1WB 132.9 . .
O1 Yb1 H1WB 152.3 5_657 .
O2 Yb1 H1WB 58.1 6 .
O2 Yb1 H1WB 77.5 . .
N1 Yb1 H1WB 17.2 . .
Cl1 Yb1 H1WB 95.1 . .
Cl1 Yb1 H1WB 71.6 6 .
C1 Yb1 H1WB 131.6 5_657 .
Yb1 Yb1 H1WB 162.3 5_657 .
C1 O1 Yb1 128.9(3) . .
C1 O1 Yb1 120.3(3) . 5_657
Yb1 O1 Yb1 110.81(13) . 5_657
C3 O2 Yb1 125.5(2) . .
C3 O2 H2O 93.4 . .
Yb1 O2 H2O 125.9 . .
O1 C1 C2 110.4(2) . 6
O1 C1 C2 110.4(2) . .
C2 C1 C2 111.6(4) 6 .
O1 C1 Yb1 36.83(18) . 5_657
C2 C1 Yb1 122.9(2) 6 5_657
C2 C1 Yb1 122.9(2) . 5_657
O1 C1 H1 108.1 . .
C2 C1 H1 108.1 6 .
C2 C1 H1 108.1 . .
Yb1 C1 H1 71.2 5_657 .
C3 C2 C1 113.2(3) . .
C3 C2 H2A 108.9 . .
C1 C2 H2A 108.9 . .
C3 C2 H2B 108.9 . .
C1 C2 H2B 108.9 . .
H2A C2 H2B 107.8 . .
O2 C3 C2 107.9(3) . .
O2 C3 C4 110.9(3) . .
C2 C3 C4 111.8(3) . .
O2 C3 H3 108.7 . .
C2 C3 H3 108.7 . .
C4 C3 H3 108.7 . .
C3 C4 C3 113.5(4) . 6
C3 C4 H4A 108.9 . .
C3 C4 H4A 108.9 6 .
C3 C4 H4B 108.9 . .
C3 C4 H4B 108.9 6 .
H4A C4 H4B 107.7 . .
C5 N1 Yb1 175.2(6) . .
C5 N1 H1WA 72.5 . .
Yb1 N1 H1WA 112.3 . .
C5 N1 H1WB 76.1 . .
Yb1 N1 H1WB 101.3 . .
H1WA N1 H1WB 114.2 . .
N1 C5 C6 176.4(11) . .
N1 C5 H1WA 43.3 . .
C6 C5 H1WA 140.3 . .
N1 C5 H1WB 39.2 . .
C6 C5 H1WB 138.8 . .
H1WA C5 H1WB 70.2 . .
C5 C6 C6 157.6(14) . 5_557
C5 C6 H6A 112.4 . .
C6 C6 H6A 89.9 5_557 .
C5 C6 H6B 107.8 . .
C6 C6 H6B 62.1 5_557 .
H6A C6 H6B 109.6 . .
N2 C7 C8 179.9(16) . .
N2 C7 C8 172.4(14) . 5_558
C8 C7 C8 8(2) . 5_558
C8 C8 C7 151(9) 5_558 .
C8 C8 C7 22(7) 5_558 5_558
C7 C8 C7 172(2) . 5_558
C8 C8 H8A 100.8 5_558 .
C7 C8 H8A 97.2 . .
C7 C8 H8A 87.5 5_558 .
C8 C8 H8B 32.1 5_558 .
C7 C8 H8B 118.6 . .
C7 C8 H8B 53.7 5_558 .
H8A C8 H8B 118.0 . .

loop_
_geom_bond_atom_site_label_1
_geom_bond_atom_site_label_2
_geom_bond_distance
_geom_bond_site_symmetry_2
Yb1 O1 2.178(3) .
Yb1 O1 2.220(3) 5_657
Yb1 O2 2.327(2) 6
Yb1 O2 2.327(2) .
Yb1 N1 2.429(4) .
Yb1 Cl1 2.6416(11) .
Yb1 Cl1 2.6416(11) 6
Yb1 C1 3.198(5) 5_657
Yb1 Yb1 3.6207(7) 5_657
Yb1 H1WB 2.7100 .
O1 C1 1.439(5) .
O1 Yb1 2.220(3) 5_657
O2 C3 1.466(4) .
O2 H2O 0.8433 .
C1 C2 1.518(4) 6
C1 C2 1.518(4) .
C1 Yb1 3.198(5) 5_657
C1 H1 1.0000 .
C2 C3 1.518(5) .
C2 H2A 0.9900 .
C2 H2B 0.9900 .
C3 C4 1.522(4) .
C3 H3 1.0000 .
C4 C3 1.522(4) 6
C4 H4A 0.9900 .
C4 H4B 0.9900 .
N1 C5 1.167(11) .
N1 H1WA 0.8896 .
N1 H1WB 0.8163 .
C5 C6 1.475(14) .
C5 H1WA 1.2370 .
C5 H1WB 1.2539 .
C6 C6 1.84(2) 5_557
C6 H6A 0.9578 .
C6 H6B 0.9554 .
N2 C7 1.143(15) .
C7 C8 1.47(2) .
C7 C8 1.95(2) 5_558
C8 C8 0.53(3) 5_558
C8 C7 1.95(2) 5_558
C8 H8A 0.9541 .
C8 H8B 0.9558 .

loop_
_geom_hbond_atom_site_label_D
_geom_hbond_atom_site_label_H
_geom_hbond_atom_site_label_A
_geom_hbond_distance_DH
_geom_hbond_distance_HA
_geom_hbond_distance_DA
_geom_hbond_angle_DHA
_geom_hbond_site_symmetry_A
O2 H2O Cl1 0.84 2.24 3.087(3) 179.3 7_557
O1W H1WA N2 0.89 2.06 2.817(11) 142.5 .
